data_4512047
loop_
_publ_author_name
'Agarwal, Rashmi A.'
'Bharadwaj, Parimal K.'

_publ_section_title
;
 Guest Exchange Reactions in Isostructural 3D Porous Coordination Polymers
 of Ni(II), Co(II), and Mn(II)
;
_journal_issue 11
_journal_name_full 'Crystal Growth &amp; Design'
_journal_page_first 6115
_journal_paper_doi 10.1021/cg501279y
_journal_volume 14
_journal_year 2014
_chemical_formula_moiety 'C63 H39 Cl Mn2 N12 O6'
_chemical_formula_sum 'C63 H39 Cl Mn2 N12 O6'
_chemical_formula_weight 1205.39
_chemical_name_systematic
;
 ?
;
_space_group_IT_number 15
_symmetry_cell_setting monoclinic
_symmetry_space_group_name_Hall '-C 2yc'
_symmetry_space_group_name_H-M 'C 1 2/c 1'
_atom_sites_solution_hydrogens geom
_atom_sites_solution_primary direct
_atom_sites_solution_secondary difmap
_audit_creation_method SHELXL-97
_cell_angle_alpha 90.00
_cell_angle_beta 91.662(3)
_cell_angle_gamma 90.00
_cell_formula_units_Z 4
_cell_length_a 17.872(2)
_cell_length_b 28.462(2)
_cell_length_c 14.1464(14)
_cell_measurement_reflns_used 999
_cell_measurement_temperature 100(2)
_cell_measurement_theta_max 28.36
_cell_measurement_theta_min 1.35
_cell_volume 7192.9(12)
_computing_cell_refinement 'SAINT 6.45 ( Bruker, 2003)'
_computing_data_collection 'SMART 5.628 (Bruker, 2003)'
_computing_data_reduction 'SAINT 6.45 ( Bruker, 2003)'
_computing_molecular_graphics 'DIAMOND 2.1e'
_computing_structure_refinement 'SHELXL-97 (Sheldrick, 1997)'
_computing_structure_solution SIR-92
_diffrn_ambient_temperature 100(2)
_diffrn_measured_fraction_theta_full 0.936
_diffrn_measured_fraction_theta_max 0.936
_diffrn_measurement_device_type 'BRUKER SMART APEX'
_diffrn_measurement_method /w-scans
_diffrn_radiation_monochromator graphite
_diffrn_radiation_source 'fine-focus sealed tube'
_diffrn_radiation_type MoK\a
_diffrn_radiation_wavelength 0.71073
_diffrn_reflns_av_R_equivalents 0.0000
_diffrn_reflns_av_sigmaI/netI 0.0992
_diffrn_reflns_limit_h_max 23
_diffrn_reflns_limit_h_min -23
_diffrn_reflns_limit_k_max 37
_diffrn_reflns_limit_k_min 0
_diffrn_reflns_limit_l_max 18
_diffrn_reflns_limit_l_min 0
_diffrn_reflns_number 8429
_diffrn_reflns_theta_full 28.36
_diffrn_reflns_theta_max 28.36
_diffrn_reflns_theta_min 1.35
_exptl_absorpt_coefficient_mu 0.439
_exptl_absorpt_correction_T_max 0.9251
_exptl_absorpt_correction_T_min 0.9096
_exptl_absorpt_correction_type empirical
_exptl_absorpt_process_details SADABS
_exptl_crystal_colour Brown
_exptl_crystal_density_diffrn 1.113
_exptl_crystal_density_method 'not measured'
_exptl_crystal_description needle
_exptl_crystal_F_000 2464
_exptl_crystal_size_max 0.22
_exptl_crystal_size_mid 0.20
_exptl_crystal_size_min 0.18
_refine_diff_density_max 0.945
_refine_diff_density_min -0.723
_refine_diff_density_rms 0.118
_refine_ls_extinction_method none
_refine_ls_goodness_of_fit_ref 1.041
_refine_ls_hydrogen_treatment constr
_refine_ls_matrix_type full
_refine_ls_number_parameters 381
_refine_ls_number_reflns 8429
_refine_ls_number_restraints 0
_refine_ls_restrained_S_all 1.041
_refine_ls_R_factor_all 0.1225
_refine_ls_R_factor_gt 0.0768
_refine_ls_shift/su_max 0.002
_refine_ls_shift/su_mean 0.000
_refine_ls_structure_factor_coef Fsqd
_refine_ls_weighting_details 'calc w=1/[\s^2^(Fo^2^)+(0.1281P)^2^+0.0000P] where P=(Fo^2^+2Fc^2^)/3'
_refine_ls_weighting_scheme calc
_refine_ls_wR_factor_gt 0.2065
_refine_ls_wR_factor_ref 0.2438
_reflns_number_gt 4882
_reflns_number_total 8429
_reflns_threshold_expression >2sigma(I)
_cod_data_source_file cg501279y_si_002.cif
_cod_data_source_block Compound10
_cod_depositor_comments
;
The following automatic conversions were performed:

'_symmetry_cell_setting' value 'Monoclinic' changed to 'monoclinic'
according to
/home/saulius/struct/COD-crude-data--automatic-downloads/rss-feeds/ACS/lib/dictionaries/cif_core.dic
dictionary named 'cif_core.dic' version 2.4.2 from 2011-04-26.

Automatic conversion script
Id: cif_fix_values 2281 2013-09-26 08:29:07Z andrius 

 Adding full bibliography for 4512038--4512047.cif.
;
_cod_original_cell_volume 7193.0(13)
_cod_original_sg_symbol_H-M C2/c
_cod_database_code 4512047

loop_
_symmetry_equiv_pos_as_xyz
'x, y, z'
'-x, y, -z+1/2'
'x+1/2, y+1/2, z'
'-x+1/2, y+1/2, -z+1/2'
'-x, -y, -z'
'x, -y, z-1/2'
'-x+1/2, -y+1/2, -z'
'x+1/2, -y+1/2, z-1/2'

loop_
_atom_site_label
_atom_site_type_symbol
_atom_site_fract_x
_atom_site_fract_y
_atom_site_fract_z
_atom_site_U_iso_or_equiv
_atom_site_adp_type
_atom_site_occupancy
_atom_site_symmetry_multiplicity
_atom_site_calc_flag
_atom_site_refinement_flags
Mn1 Mn 1.00218(3) 0.17519(2) 0.60456(4) 0.02432(19) Uani 1 1 d .
Cl1 Cl 1.0000 0.17392(5) 0.2500 0.0360(4) Uani 1 2 d S
O1 O 1.03466(15) 0.11471(9) 0.68520(17) 0.0278(6) Uani 1 1 d .
O2 O 0.90020(15) 0.18700(10) 0.67547(18) 0.0310(6) Uani 1 1 d .
O3 O 0.93033(15) 0.22247(9) 0.81297(17) 0.0296(6) Uani 1 1 d .
N1 N 0.95190(19) 0.23137(12) 0.5078(2) 0.0313(8) Uani 1 1 d .
N2 N 0.8623(2) 0.25692(12) 0.4055(2) 0.0351(8) Uani 1 1 d .
N3 N 0.81082(18) 0.20200(12) 0.0860(2) 0.0302(8) Uani 1 1 d .
N4 N 0.89316(18) 0.17359(11) -0.0146(2) 0.0265(7) Uani 1 1 d .
N5 N 0.95305(19) -0.05667(11) 0.9092(2) 0.0293(7) Uani 1 1 d .
N6 N 0.94980(18) -0.11692(11) 1.0103(2) 0.0271(7) Uani 1 1 d .
C1 C 1.0000 0.09460(18) 0.7500 0.0243(11) Uani 1 2 d S
C2 C 1.0000 0.04220(19) 0.7500 0.0285(12) Uani 1 2 d S
C3 C 0.9771(2) 0.01820(14) 0.8289(3) 0.0291(9) Uani 1 1 d .
H3 H 0.9625 0.0345 0.8823 0.035 Uiso 1 1 calc R
C4 C 0.9764(2) -0.03049(14) 0.8273(3) 0.0304(9) Uani 1 1 d .
C5 C 1.0000 -0.0555(2) 0.7500 0.0345(14) Uani 1 2 d S
H5 H 1.0000 -0.0882 0.7500 0.041 Uiso 1 2 calc SR
C6 C 0.9838(2) -0.09818(14) 0.9392(3) 0.0289(9) Uani 1 1 d .
H6 H 1.0251 -0.1118 0.9116 0.035 Uiso 1 1 calc R
C7 C 0.8917(2) -0.08614(14) 1.0299(3) 0.0315(9) Uani 1 1 d .
C8 C 0.8377(3) -0.08880(17) 1.0990(3) 0.0483(13) Uani 1 1 d .
H8 H 0.8367 -0.1135 1.1420 0.058 Uiso 1 1 calc R
C9 C 0.7858(3) -0.0529(2) 1.1002(4) 0.0715(19) Uani 1 1 d .
H9 H 0.7495 -0.0533 1.1461 0.086 Uiso 1 1 calc R
C10 C 0.7856(4) -0.0159(2) 1.0349(5) 0.084(2) Uani 1 1 d .
H10 H 0.7480 0.0067 1.0368 0.100 Uiso 1 1 calc R
C11 C 0.8401(3) -0.01199(18) 0.9677(4) 0.0575(15) Uani 1 1 d .
H11 H 0.8413 0.0131 0.9257 0.069 Uiso 1 1 calc R
C12 C 0.8931(3) -0.04805(15) 0.9667(3) 0.0370(10) Uani 1 1 d .
C13 C 0.8862(2) 0.21244(13) 0.7460(2) 0.0257(8) Uani 1 1 d .
C14 C 0.9067(2) 0.22099(15) 0.4366(3) 0.0318(9) Uani 1 1 d .
H14 H 0.9051 0.1913 0.4092 0.038 Uiso 1 1 calc R
C15 C 0.9371(3) 0.27837(17) 0.5252(4) 0.0616(17) Uani 1 1 d .
C16 C 0.9709(5) 0.3088(2) 0.5896(6) 0.136(4) Uani 1 1 d .
H16 H 1.0074 0.2983 0.6328 0.164 Uiso 1 1 calc R
C17 C 0.9491(8) 0.3546(3) 0.5878(10) 0.269(9) Uani 1 1 d .
H17 H 0.9700 0.3755 0.6318 0.322 Uiso 1 1 calc R
C18 C 0.8962(9) 0.3709(3) 0.5215(10) 0.295(11) Uani 1 1 d .
H18 H 0.8843 0.4027 0.5201 0.354 Uiso 1 1 calc R
C19 C 0.8610(6) 0.3410(2) 0.4580(6) 0.166(6) Uani 1 1 d .
H19 H 0.8245 0.3517 0.4149 0.199 Uiso 1 1 calc R
C20 C 0.8820(3) 0.29476(18) 0.4611(4) 0.070(2) Uani 1 1 d .
C21 C 0.8112(2) 0.25431(14) 0.3257(3) 0.0320(9) Uani 1 1 d .
C22 C 0.7405(2) 0.27263(14) 0.3298(3) 0.0319(9) Uani 1 1 d .
H22 H 0.7253 0.2879 0.3841 0.038 Uiso 1 1 calc R
C23 C 0.6914(2) 0.26812(14) 0.2513(3) 0.0275(8) Uani 1 1 d .
C24 C 0.7147(2) 0.24520(14) 0.1705(3) 0.0294(9) Uani 1 1 d .
H24 H 0.6823 0.2423 0.1183 0.035 Uiso 1 1 calc R
C25 C 0.7853(2) 0.22693(15) 0.1679(3) 0.0332(9) Uani 1 1 d .
C26 C 0.8351(2) 0.23031(15) 0.2457(3) 0.0356(10) Uani 1 1 d .
H26 H 0.8826 0.2170 0.2443 0.043 Uiso 1 1 calc R
C27 C 0.8828(2) 0.20141(14) 0.0563(3) 0.0293(9) Uani 1 1 d .
H27 H 0.9209 0.2193 0.0843 0.035 Uiso 1 1 calc R
C28 C 0.7713(2) 0.17042(14) 0.0295(3) 0.0350(10) Uani 1 1 d .
C29 C 0.6973(3) 0.1549(2) 0.0286(4) 0.0595(16) Uani 1 1 d .
H29 H 0.6627 0.1667 0.0702 0.071 Uiso 1 1 calc R
C30 C 0.6782(3) 0.1208(2) -0.0374(5) 0.093(3) Uani 1 1 d .
H30 H 0.6299 0.1087 -0.0385 0.112 Uiso 1 1 calc R
C31 C 0.7293(3) 0.1040(2) -0.1028(5) 0.084(2) Uani 1 1 d .
H31 H 0.7136 0.0820 -0.1478 0.101 Uiso 1 1 calc R
C32 C 0.8022(3) 0.11947(17) -0.1015(3) 0.0483(13) Uani 1 1 d .
H32 H 0.8363 0.1080 -0.1441 0.058 Uiso 1 1 calc R
C33 C 0.8230(2) 0.15299(15) -0.0341(3) 0.0320(9) Uani 1 1 d .

loop_
_atom_site_aniso_label
_atom_site_aniso_U_11
_atom_site_aniso_U_22
_atom_site_aniso_U_33
_atom_site_aniso_U_23
_atom_site_aniso_U_13
_atom_site_aniso_U_12
Mn1 0.0258(3) 0.0333(3) 0.0138(3) -0.0003(2) -0.0002(2) 0.0009(3)
Cl1 0.0339(8) 0.0432(8) 0.0307(8) 0.000 0.0008(6) 0.000
O1 0.0290(15) 0.0357(15) 0.0189(13) 0.0035(11) 0.0032(11) 0.0001(12)
O2 0.0302(15) 0.0427(16) 0.0203(13) -0.0054(12) 0.0028(11) 0.0019(13)
O3 0.0323(15) 0.0390(15) 0.0175(13) 0.0007(11) -0.0004(11) 0.0032(12)
N1 0.0331(19) 0.043(2) 0.0171(16) 0.0031(14) -0.0054(14) 0.0030(16)
N2 0.037(2) 0.045(2) 0.0227(17) -0.0067(15) -0.0097(15) 0.0119(17)
N3 0.0288(18) 0.0432(19) 0.0187(16) -0.0053(14) 0.0022(14) 0.0029(15)
N4 0.0294(18) 0.0358(18) 0.0144(15) -0.0025(13) 0.0039(13) 0.0026(15)
N5 0.0310(19) 0.0385(19) 0.0185(16) 0.0007(13) 0.0039(14) -0.0003(15)
N6 0.0302(18) 0.0346(18) 0.0164(15) 0.0064(13) 0.0004(13) -0.0007(14)
C1 0.029(3) 0.029(3) 0.014(2) 0.000 0.000(2) 0.000
C2 0.035(3) 0.037(3) 0.014(2) 0.000 -0.001(2) 0.000
C3 0.032(2) 0.039(2) 0.0164(18) -0.0021(16) 0.0013(16) -0.0019(18)
C4 0.034(2) 0.037(2) 0.0200(19) 0.0013(16) 0.0033(17) -0.0042(18)
C5 0.051(4) 0.037(3) 0.016(3) 0.000 0.001(3) 0.000
C6 0.030(2) 0.038(2) 0.0191(18) -0.0011(16) 0.0025(16) -0.0009(18)
C7 0.028(2) 0.040(2) 0.026(2) 0.0046(17) 0.0004(17) 0.0051(18)
C8 0.052(3) 0.053(3) 0.041(3) 0.018(2) 0.023(2) 0.012(2)
C9 0.061(4) 0.082(4) 0.074(4) 0.042(3) 0.052(3) 0.026(3)
C10 0.074(4) 0.082(4) 0.098(5) 0.045(4) 0.056(4) 0.041(4)
C11 0.062(3) 0.057(3) 0.055(3) 0.025(3) 0.029(3) 0.024(3)
C12 0.041(3) 0.042(2) 0.028(2) 0.0116(18) 0.0129(19) 0.004(2)
C13 0.032(2) 0.035(2) 0.0108(16) 0.0011(14) 0.0022(15) 0.0006(17)
C14 0.036(2) 0.041(2) 0.0182(18) -0.0042(16) -0.0026(17) 0.0029(19)
C15 0.083(4) 0.047(3) 0.052(3) -0.013(2) -0.046(3) 0.019(3)
C16 0.197(9) 0.064(4) 0.140(7) -0.048(4) -0.144(7) 0.058(5)
C17 0.400(18) 0.081(6) 0.306(14) -0.115(7) -0.317(14) 0.113(8)
C18 0.45(2) 0.096(6) 0.319(15) -0.128(8) -0.344(16) 0.155(10)
C19 0.245(11) 0.072(4) 0.170(9) -0.059(5) -0.177(9) 0.085(6)
C20 0.088(4) 0.050(3) 0.070(4) -0.030(3) -0.052(3) 0.030(3)
C21 0.036(2) 0.040(2) 0.0189(19) -0.0033(16) -0.0049(17) 0.0087(19)
C22 0.037(2) 0.039(2) 0.0192(19) -0.0038(16) -0.0003(17) 0.0054(19)
C23 0.026(2) 0.039(2) 0.0174(18) 0.0020(15) 0.0020(15) 0.0057(17)
C24 0.031(2) 0.044(2) 0.0126(17) -0.0005(15) 0.0018(15) 0.0013(18)
C25 0.034(2) 0.047(2) 0.0195(19) -0.0007(17) 0.0040(17) 0.0033(19)
C26 0.028(2) 0.053(3) 0.026(2) -0.0024(19) -0.0027(17) 0.010(2)
C27 0.025(2) 0.040(2) 0.0218(19) 0.0004(16) -0.0033(16) 0.0050(17)
C28 0.035(2) 0.042(2) 0.028(2) -0.0071(17) 0.0064(18) -0.0066(19)
C29 0.034(3) 0.078(4) 0.067(4) -0.040(3) 0.021(3) -0.018(3)
C30 0.039(3) 0.127(6) 0.116(6) -0.072(5) 0.023(4) -0.033(4)
C31 0.045(3) 0.118(5) 0.091(5) -0.072(4) 0.022(3) -0.033(3)
C32 0.036(3) 0.060(3) 0.050(3) -0.025(2) 0.013(2) -0.007(2)
C33 0.029(2) 0.044(2) 0.0231(19) -0.0015(17) 0.0053(17) -0.0063(19)

loop_
_atom_type_symbol
_atom_type_description
_atom_type_scat_dispersion_real
_atom_type_scat_dispersion_imag
_atom_type_scat_source
C C 0.0033 0.0016 'International Tables Vol C Tables 4.2.6.8 and 6.1.1.4'
H H 0.0000 0.0000 'International Tables Vol C Tables 4.2.6.8 and 6.1.1.4'
N N 0.0061 0.0033 'International Tables Vol C Tables 4.2.6.8 and 6.1.1.4'
O O 0.0106 0.0060 'International Tables Vol C Tables 4.2.6.8 and 6.1.1.4'
Mn Mn 0.3368 0.7283 'International Tables Vol C Tables 4.2.6.8 and 6.1.1.4'
Cl Cl 0.1484 0.1585 'International Tables Vol C Tables 4.2.6.8 and 6.1.1.4'

loop_
_geom_angle_atom_site_label_1
_geom_angle_atom_site_label_2
_geom_angle_atom_site_label_3
_geom_angle
_geom_angle_site_symmetry_1
_geom_angle_site_symmetry_3
O3 Mn1 O2 96.93(10) 2_756 .
O3 Mn1 O1 94.34(10) 2_756 .
O2 Mn1 O1 95.66(10) . .
O3 Mn1 N1 95.33(11) 2_756 .
O2 Mn1 N1 81.02(11) . .
O1 Mn1 N1 170.09(11) . .
O3 Mn1 N4 81.87(11) 2_756 2_755
O2 Mn1 N4 170.49(11) . 2_755
O1 Mn1 N4 93.84(10) . 2_755
N1 Mn1 N4 89.68(12) . 2_755
O3 Mn1 N6 169.35(11) 2_756 6
O2 Mn1 N6 92.71(11) . 6
O1 Mn1 N6 80.15(11) . 6
N1 Mn1 N6 90.63(12) . 6
N4 Mn1 N6 89.36(11) 2_755 6
C1 O1 Mn1 128.6(2) . .
C13 O2 Mn1 130.8(3) . .
C13 O3 Mn1 127.3(2) . 2_756
C14 N1 C15 103.8(3) . .
C14 N1 Mn1 122.0(3) . .
C15 N1 Mn1 130.2(3) . .
C14 N2 C20 105.4(3) . .
C14 N2 C21 124.7(3) . .
C20 N2 C21 129.7(4) . .
C27 N3 C28 106.6(3) . .
C27 N3 C25 125.1(3) . .
C28 N3 C25 127.9(3) . .
C27 N4 C33 105.1(3) . .
C27 N4 Mn1 123.7(3) . 2_755
C33 N4 Mn1 129.6(2) . 2_755
C6 N5 C12 106.3(3) . .
C6 N5 C4 124.9(3) . .
C12 N5 C4 128.6(3) . .
C6 N6 C7 105.3(3) . .
C6 N6 Mn1 123.3(3) . 6_556
C7 N6 Mn1 128.9(2) . 6_556
O1 C1 O1 125.9(5) . 2_756
O1 C1 C2 117.0(2) . .
O1 C1 C2 117.0(2) 2_756 .
C3 C2 C3 120.7(5) 2_756 .
C3 C2 C1 119.6(3) 2_756 .
C3 C2 C1 119.6(3) . .
C2 C3 C4 119.0(4) . .
C2 C3 H3 120.5 . .
C4 C3 H3 120.5 . .
C5 C4 C3 121.7(4) . .
C5 C4 N5 118.0(4) . .
C3 C4 N5 120.3(3) . .
C4 C5 C4 118.0(5) . 2_756
C4 C5 H5 121.0 . .
C4 C5 H5 121.0 2_756 .
N6 C6 N5 113.7(4) . .
N6 C6 H6 123.2 . .
N5 C6 H6 123.2 . .
N6 C7 C8 129.8(4) . .
N6 C7 C12 109.3(3) . .
C8 C7 C12 120.9(4) . .
C9 C8 C7 116.6(4) . .
C9 C8 H8 121.7 . .
C7 C8 H8 121.7 . .
C8 C9 C10 122.5(5) . .
C8 C9 H9 118.8 . .
C10 C9 H9 118.8 . .
C11 C10 C9 121.6(5) . .
C11 C10 H10 119.2 . .
C9 C10 H10 119.2 . .
C10 C11 C12 116.1(4) . .
C10 C11 H11 122.0 . .
C12 C11 H11 122.0 . .
N5 C12 C11 132.2(4) . .
N5 C12 C7 105.4(4) . .
C11 C12 C7 122.3(4) . .
O3 C13 O2 126.6(4) . .
O3 C13 C23 117.5(3) . 7_656
O2 C13 C23 115.9(3) . 7_656
N1 C14 N2 114.9(4) . .
N1 C14 H14 122.5 . .
N2 C14 H14 122.5 . .
C16 C15 N1 129.8(5) . .
C16 C15 C20 120.2(5) . .
N1 C15 C20 109.9(4) . .
C17 C16 C15 118.0(5) . .
C17 C16 H16 121.0 . .
C15 C16 H16 121.0 . .
C16 C17 C18 121.3(6) . .
C16 C17 H17 119.3 . .
C18 C17 H17 119.3 . .
C19 C18 C17 121.5(7) . .
C19 C18 H18 119.2 . .
C17 C18 H18 119.2 . .
C20 C19 C18 117.0(6) . .
C20 C19 H19 121.5 . .
C18 C19 H19 121.5 . .
C19 C20 N2 132.0(5) . .
C19 C20 C15 122.0(5) . .
N2 C20 C15 105.9(4) . .
C22 C21 C26 121.6(4) . .
C22 C21 N2 120.9(3) . .
C26 C21 N2 117.4(4) . .
C21 C22 C23 119.2(4) . .
C21 C22 H22 120.4 . .
C23 C22 H22 120.4 . .
C24 C23 C22 119.9(4) . .
C24 C23 C13 119.7(3) . 7_656
C22 C23 C13 120.4(3) . 7_656
C25 C24 C23 120.0(4) . .
C25 C24 H24 120.0 . .
C23 C24 H24 120.0 . .
C24 C25 C26 121.3(4) . .
C24 C25 N3 121.5(4) . .
C26 C25 N3 117.2(4) . .
C21 C26 C25 117.9(4) . .
C21 C26 H26 121.1 . .
C25 C26 H26 121.1 . .
N4 C27 N3 113.7(4) . .
N4 C27 H27 123.1 . .
N3 C27 H27 123.1 . .
N3 C28 C29 132.9(4) . .
N3 C28 C33 105.4(4) . .
C29 C28 C33 121.7(4) . .
C30 C29 C28 116.4(5) . .
C30 C29 H29 121.8 . .
C28 C29 H29 121.8 . .
C29 C30 C31 122.2(5) . .
C29 C30 H30 118.9 . .
C31 C30 H30 118.9 . .
C32 C31 C30 121.1(5) . .
C32 C31 H31 119.4 . .
C30 C31 H31 119.4 . .
C31 C32 C33 117.6(4) . .
C31 C32 H32 121.2 . .
C33 C32 H32 121.2 . .
C32 C33 C28 121.0(4) . .
C32 C33 N4 129.8(4) . .
C28 C33 N4 109.2(3) . .

loop_
_geom_bond_atom_site_label_1
_geom_bond_atom_site_label_2
_geom_bond_distance
_geom_bond_site_symmetry_2
Mn1 O3 2.132(3) 2_756
Mn1 O2 2.132(3) .
Mn1 O1 2.136(3) .
Mn1 N1 2.273(3) .
Mn1 N4 2.293(3) 2_755
Mn1 N6 2.309(3) 6
O1 C1 1.259(3) .
O2 C13 1.263(4) .
O3 C13 1.248(4) .
O3 Mn1 2.132(3) 2_756
N1 C14 1.307(5) .
N1 C15 1.387(6) .
N2 C14 1.360(5) .
N2 C20 1.374(6) .
N2 C21 1.433(5) .
N3 C27 1.365(5) .
N3 C28 1.383(5) .
N3 C25 1.444(5) .
N4 C27 1.295(5) .
N4 C33 1.405(5) .
N4 Mn1 2.293(3) 2_755
N5 C6 1.365(5) .
N5 C12 1.386(5) .
N5 C4 1.448(5) .
N6 C6 1.304(5) .
N6 C7 1.393(5) .
N6 Mn1 2.309(3) 6_556
C1 O1 1.259(3) 2_756
C1 C2 1.491(7) .
C2 C3 1.381(4) 2_756
C2 C3 1.381(4) .
C3 C4 1.386(5) .
C3 H3 0.9300 .
C4 C5 1.381(5) .
C5 C4 1.381(5) 2_756
C5 H5 0.9300 .
C6 H6 0.9300 .
C7 C8 1.395(6) .
C7 C12 1.406(5) .
C8 C9 1.381(7) .
C8 H8 0.9300 .
C9 C10 1.402(7) .
C9 H9 0.9300 .
C10 C11 1.384(7) .
C10 H10 0.9300 .
C11 C12 1.398(6) .
C11 H11 0.9300 .
C13 C23 1.496(5) 7_656
C14 H14 0.9300 .
C15 C16 1.382(7) .
C15 C20 1.399(6) .
C16 C17 1.362(9) .
C16 H16 0.9300 .
C17 C18 1.392(10) .
C17 H17 0.9300 .
C18 C19 1.377(9) .
C18 H18 0.9300 .
C19 C20 1.369(8) .
C19 H19 0.9300 .
C21 C22 1.369(6) .
C21 C26 1.399(5) .
C22 C23 1.401(5) .
C22 H22 0.9300 .
C23 C24 1.390(5) .
C23 C13 1.496(5) 7_656
C24 C25 1.366(6) .
C24 H24 0.9300 .
C25 C26 1.399(5) .
C26 H26 0.9300 .
C27 H27 0.9300 .
C28 C29 1.394(6) .
C28 C33 1.400(6) .
C29 C30 1.381(7) .
C29 H29 0.9300 .
C30 C31 1.403(8) .
C30 H30 0.9300 .
C31 C32 1.374(7) .
C31 H31 0.9300 .
C32 C33 1.392(6) .
C32 H32 0.9300 .

loop_
_geom_torsion_atom_site_label_1
_geom_torsion_atom_site_label_2
_geom_torsion_atom_site_label_3
_geom_torsion_atom_site_label_4
_geom_torsion
_geom_torsion_site_symmetry_1
_geom_torsion_site_symmetry_4
O3 Mn1 O1 C1 99.1(3) 2_756 .
O2 Mn1 O1 C1 1.7(3) . .
N1 Mn1 O1 C1 -68.2(7) . .
N4 Mn1 O1 C1 -178.7(3) 2_755 .
N6 Mn1 O1 C1 -90.1(3) 6 .
O3 Mn1 O2 C13 -2.6(3) 2_756 .
O1 Mn1 O2 C13 92.5(3) . .
N1 Mn1 O2 C13 -96.9(3) . .
N4 Mn1 O2 C13 -84.8(7) 2_755 .
N6 Mn1 O2 C13 172.9(3) 6 .
O3 Mn1 N1 C14 176.3(3) 2_756 .
O2 Mn1 N1 C14 -87.5(3) . .
O1 Mn1 N1 C14 -16.5(8) . .
N4 Mn1 N1 C14 94.5(3) 2_755 .
N6 Mn1 N1 C14 5.1(3) 6 .
O3 Mn1 N1 C15 -30.0(5) 2_756 .
O2 Mn1 N1 C15 66.2(5) . .
O1 Mn1 N1 C15 137.3(6) . .
N4 Mn1 N1 C15 -111.8(5) 2_755 .
N6 Mn1 N1 C15 158.8(5) 6 .
Mn1 O1 C1 O1 -41.40(18) . 2_756
Mn1 O1 C1 C2 138.60(18) . .
O1 C1 C2 C3 -13.6(2) . 2_756
O1 C1 C2 C3 166.4(2) 2_756 2_756
O1 C1 C2 C3 166.4(2) . .
O1 C1 C2 C3 -13.6(2) 2_756 .
C3 C2 C3 C4 -1.0(3) 2_756 .
C1 C2 C3 C4 179.0(3) . .
C2 C3 C4 C5 2.0(5) . .
C2 C3 C4 N5 179.7(3) . .
C6 N5 C4 C5 34.5(5) . .
C12 N5 C4 C5 -139.3(4) . .
C6 N5 C4 C3 -143.3(4) . .
C12 N5 C4 C3 42.9(6) . .
C3 C4 C5 C4 -1.0(3) . 2_756
N5 C4 C5 C4 -178.8(4) . 2_756
C7 N6 C6 N5 0.2(4) . .
Mn1 N6 C6 N5 -163.3(2) 6_556 .
C12 N5 C6 N6 -0.2(5) . .
C4 N5 C6 N6 -175.1(3) . .
C6 N6 C7 C8 -179.9(5) . .
Mn1 N6 C7 C8 -17.7(7) 6_556 .
C6 N6 C7 C12 -0.1(4) . .
Mn1 N6 C7 C12 162.1(3) 6_556 .
N6 C7 C8 C9 -178.9(5) . .
C12 C7 C8 C9 1.3(8) . .
C7 C8 C9 C10 1.1(9) . .
C8 C9 C10 C11 -3.1(11) . .
C9 C10 C11 C12 2.4(10) . .
C6 N5 C12 C11 -177.9(5) . .
C4 N5 C12 C11 -3.2(8) . .
C6 N5 C12 C7 0.1(4) . .
C4 N5 C12 C7 174.8(4) . .
C10 C11 C12 N5 177.7(6) . .
C10 C11 C12 C7 0.0(8) . .
N6 C7 C12 N5 0.0(5) . .
C8 C7 C12 N5 179.9(4) . .
N6 C7 C12 C11 178.2(5) . .
C8 C7 C12 C11 -1.9(7) . .
Mn1 O3 C13 O2 -49.8(5) 2_756 .
Mn1 O3 C13 C23 129.6(3) 2_756 7_656
Mn1 O2 C13 O3 -30.3(6) . .
Mn1 O2 C13 C23 150.3(3) . 7_656
C15 N1 C14 N2 -0.8(5) . .
Mn1 N1 C14 N2 158.9(3) . .
C20 N2 C14 N1 1.4(5) . .
C21 N2 C14 N1 176.9(4) . .
C14 N1 C15 C16 -176.4(8) . .
Mn1 N1 C15 C16 26.3(11) . .
C14 N1 C15 C20 -0.2(6) . .
Mn1 N1 C15 C20 -157.5(4) . .
N1 C15 C16 C17 175.4(11) . .
C20 C15 C16 C17 -0.4(16) . .
C15 C16 C17 C18 -2(2) . .
C16 C17 C18 C19 3(3) . .
C17 C18 C19 C20 -2(2) . .
C18 C19 C20 N2 -175.3(12) . .
C18 C19 C20 C15 -0.4(17) . .
C14 N2 C20 C19 174.0(10) . .
C21 N2 C20 C19 -1.1(13) . .
C14 N2 C20 C15 -1.5(6) . .
C21 N2 C20 C15 -176.6(5) . .
C16 C15 C20 C19 1.6(13) . .
N1 C15 C20 C19 -174.9(8) . .
C16 C15 C20 N2 177.7(7) . .
N1 C15 C20 N2 1.1(7) . .
C14 N2 C21 C22 136.4(4) . .
C20 N2 C21 C22 -49.3(7) . .
C14 N2 C21 C26 -40.4(6) . .
C20 N2 C21 C26 133.8(6) . .
C26 C21 C22 C23 -1.4(6) . .
N2 C21 C22 C23 -178.1(4) . .
C21 C22 C23 C24 0.1(6) . .
C21 C22 C23 C13 179.7(4) . 7_656
C22 C23 C24 C25 0.3(6) . .
C13 C23 C24 C25 -179.3(4) 7_656 .
C23 C24 C25 C26 0.7(6) . .
C23 C24 C25 N3 178.6(4) . .
C27 N3 C25 C24 148.1(4) . .
C28 N3 C25 C24 -40.0(6) . .
C27 N3 C25 C26 -33.9(6) . .
C28 N3 C25 C26 138.0(4) . .
C22 C21 C26 C25 2.3(7) . .
N2 C21 C26 C25 179.1(4) . .
C24 C25 C26 C21 -1.9(7) . .
N3 C25 C26 C21 -179.9(4) . .
C33 N4 C27 N3 -0.9(4) . .
Mn1 N4 C27 N3 165.8(2) 2_755 .
C28 N3 C27 N4 1.5(5) . .
C25 N3 C27 N4 174.8(3) . .
C27 N3 C28 C29 177.2(6) . .
C25 N3 C28 C29 4.1(8) . .
C27 N3 C28 C33 -1.4(4) . .
C25 N3 C28 C33 -174.5(4) . .
N3 C28 C29 C30 -177.4(6) . .
C33 C28 C29 C30 1.0(9) . .
C28 C29 C30 C31 -2.5(11) . .
C29 C30 C31 C32 2.7(13) . .
C30 C31 C32 C33 -1.1(10) . .
C31 C32 C33 C28 -0.4(8) . .
C31 C32 C33 N4 177.6(5) . .
N3 C28 C33 C32 179.2(4) . .
C29 C28 C33 C32 0.5(7) . .
N3 C28 C33 N4 0.9(5) . .
C29 C28 C33 N4 -177.9(5) . .
C27 N4 C33 C32 -178.2(5) . .
Mn1 N4 C33 C32 16.2(7) 2_755 .
C27 N4 C33 C28 0.0(4) . .
Mn1 N4 C33 C28 -165.6(3) 2_755 .

loop_
_platon_squeeze_void_nr
_platon_squeeze_void_average_x
_platon_squeeze_void_average_y
_platon_squeeze_void_average_z
_platon_squeeze_void_volume
_platon_squeeze_void_count_electrons
_platon_squeeze_void_content
1 0.500 0.000 -0.003 1213 300 ' '
2 1.000 0.500 -0.005 1213 300 ' '
